data_4070012
loop_
_publ_author_name
'Kundu, Sabuj'
'Choliy, Yuriy'
'Zhuo, Gao'
'Ahuja, Ritu'
'Emge, Thomas J.'
'Warmuth, Ralf'
'Brookhart, Maurice'
'Krogh-Jespersen, Karsten'
'Goldman, Alan S.'

_publ_section_title
;
 Rational Design and Synthesis of Highly Active Pincer-Iridium Catalysts
 for Alkane Dehydrogenation
;
_journal_coden_ASTM ORGND7
_journal_issue 18
_journal_name_full Organometallics
_journal_page_first 5432
_journal_page_last 5444
_journal_paper_doi 10.1021/om900568f
_journal_volume 28
_journal_year 2009
_chemical_formula_sum 'C36 H64 Ir2 P4'
_chemical_formula_weight 1005.16
_space_group_IT_number 14
_symmetry_cell_setting monoclinic
_symmetry_space_group_name_Hall '-P 2ybc'
_symmetry_space_group_name_H-M 'P 1 21/c 1'
_atom_sites_solution_hydrogens geom
_atom_sites_solution_primary direct
_atom_sites_solution_secondary difmap
_audit_creation_method SHELXL-97
_cell_angle_alpha 90.00
_cell_angle_beta 101.623(2)
_cell_angle_gamma 90.00
_cell_formula_units_Z 4
_cell_length_a 16.411(2)
_cell_length_b 11.543(1)
_cell_length_c 20.599(2)
_cell_measurement_reflns_used 4467
_cell_measurement_temperature 100(2)
_cell_measurement_theta_max 23.23
_cell_measurement_theta_min 2.17
_cell_volume 3822.1(7)
_computing_cell_refinement 'Bruker SMART'
_computing_data_collection 'Bruker SMART'
_computing_data_reduction 'Bruker SAINT'
_computing_molecular_graphics 'Bruker SHELXTL'
_computing_publication_material 'Bruker SHELXTL'
_computing_structure_refinement 'SHELXL-97 (Sheldrick, 1997)'
_computing_structure_solution 'SHELXS-97 (Sheldrick, 1990)'
_diffrn_ambient_temperature 100(2)
_diffrn_measured_fraction_theta_full 0.999
_diffrn_measured_fraction_theta_max 0.999
_diffrn_measurement_device_type 'CCD area detector'
_diffrn_measurement_method 'phi and omega scans'
_diffrn_radiation_monochromator graphite
_diffrn_radiation_source 'fine-focus sealed tube'
_diffrn_radiation_type MoK\a
_diffrn_radiation_wavelength 0.71073
_diffrn_reflns_av_R_equivalents 0.0997
_diffrn_reflns_av_sigmaI/netI 0.0739
_diffrn_reflns_limit_h_max 18
_diffrn_reflns_limit_h_min -18
_diffrn_reflns_limit_k_max 12
_diffrn_reflns_limit_k_min -12
_diffrn_reflns_limit_l_max 22
_diffrn_reflns_limit_l_min -22
_diffrn_reflns_number 26123
_diffrn_reflns_theta_full 23.25
_diffrn_reflns_theta_max 23.25
_diffrn_reflns_theta_min 2.02
_diffrn_standards_decay_% 0
_diffrn_standards_interval_time 0
_diffrn_standards_number 0
_exptl_absorpt_coefficient_mu 7.147
_exptl_absorpt_correction_T_max 0.9999
_exptl_absorpt_correction_T_min 0.7709
_exptl_absorpt_correction_type multi-scan
_exptl_absorpt_process_details 'Bruker SAINT (SADABS)'
_exptl_crystal_colour colourless
_exptl_crystal_density_diffrn 1.747
_exptl_crystal_density_method 'not measured'
_exptl_crystal_description lathe
_exptl_crystal_F_000 1976
_exptl_crystal_size_max 0.06
_exptl_crystal_size_mid 0.02
_exptl_crystal_size_min 0.01
_refine_diff_density_max 1.219
_refine_diff_density_min -0.799
_refine_diff_density_rms 0.169
_refine_ls_extinction_method none
_refine_ls_goodness_of_fit_ref 1.004
_refine_ls_hydrogen_treatment mixed
_refine_ls_matrix_type full
_refine_ls_number_parameters 413
_refine_ls_number_reflns 5498
_refine_ls_number_restraints 2
_refine_ls_restrained_S_all 1.004
_refine_ls_R_factor_all 0.0748
_refine_ls_R_factor_gt 0.0415
_refine_ls_shift/su_max 0.001
_refine_ls_shift/su_mean 0.000
_refine_ls_structure_factor_coef Fsqd
_refine_ls_weighting_details 'calc w=1/[\s^2^(Fo^2^)+(0.0370P)^2^+0.0000P] where P=(Fo^2^+2Fc^2^)/3'
_refine_ls_weighting_scheme calc
_refine_ls_wR_factor_gt 0.0778
_refine_ls_wR_factor_ref 0.0878
_reflns_number_gt 3930
_reflns_number_total 5498
_reflns_threshold_expression >2sigma(I)
_cod_data_source_file om900568f_si_003.cif
_cod_data_source_block irh4_gao
_cod_depositor_comments
;
The following automatic conversions were performed:

'_symmetry_cell_setting' value 'Monoclinic' changed to 'monoclinic'
according to /home/saulius/struct/CIF-dictionaries/cif_core.dic
dictionary named 'cif_core.dic' version 2.4.2 from 2011-04-26.

Automatic conversion script
Id: cif_fix_values 1715 2011-07-08 13:25:40Z adriana 
;
_cod_original_cell_volume 3822.1(6)
_cod_original_sg_symbol_H-M P2(1)/c
_cod_database_code 4070012

loop_
_symmetry_equiv_pos_as_xyz
'x, y, z'
'-x, y+1/2, -z+1/2'
'-x, -y, -z'
'x, -y-1/2, z-1/2'

loop_
_atom_site_label
_atom_site_type_symbol
_atom_site_fract_x
_atom_site_fract_y
_atom_site_fract_z
_atom_site_U_iso_or_equiv
_atom_site_adp_type
_atom_site_occupancy
_atom_site_symmetry_multiplicity
_atom_site_calc_flag
_atom_site_refinement_flags
Ir1 Ir 0.27537(3) 0.40500(3) -0.00284(2) 0.02623(13) Uani 1 1 d D
H1A H 0.299(5) 0.431(7) -0.072(2) 0.04(3) Uiso 1 1 d D
H1B H 0.236(7) 0.372(9) 0.056(5) 0.07(4) Uiso 1 1 d .
Ir2 Ir 0.28626(3) 0.30776(4) 0.13954(2) 0.02858(13) Uani 1 1 d D
H2A H 0.326(4) 0.265(6) 0.2112(17) 0.01(2) Uiso 1 1 d D
P1 P 0.31069(17) 0.2157(2) -0.00796(14) 0.0309(7) Uani 1 1 d .
P2 P 0.20304(19) 0.5759(2) -0.01798(15) 0.0355(7) Uani 1 1 d .
P3 P 0.39307(18) 0.4335(3) 0.13776(14) 0.0333(7) Uani 1 1 d .
P4 P 0.16441(17) 0.2198(3) 0.15232(15) 0.0338(7) Uani 1 1 d .
C1 C 0.1656(6) 0.3457(9) -0.0601(5) 0.028(3) Uani 1 1 d .
C2 C 0.1472(6) 0.2256(9) -0.0675(5) 0.030(3) Uani 1 1 d .
C3 C 0.0726(7) 0.1876(10) -0.1055(5) 0.039(3) Uani 1 1 d .
H3 H 0.0625 0.1067 -0.1103 0.047 Uiso 1 1 calc R
C4 C 0.0124(7) 0.2637(10) -0.1365(5) 0.038(3) Uani 1 1 d .
H4 H -0.0397 0.2362 -0.1603 0.045 Uiso 1 1 calc R
C5 C 0.0295(7) 0.3795(10) -0.1322(5) 0.036(3) Uani 1 1 d .
H5 H -0.0105 0.4329 -0.1547 0.043 Uiso 1 1 calc R
C6 C 0.1040(6) 0.4206(9) -0.0955(6) 0.034(3) Uani 1 1 d .
C7 C 0.2106(6) 0.1426(8) -0.0327(6) 0.032(3) Uani 1 1 d .
H7A H 0.2161 0.0769 -0.0624 0.039 Uiso 1 1 calc R
H7B H 0.1927 0.1114 0.0070 0.039 Uiso 1 1 calc R
C8 C 0.1248(7) 0.5479(9) -0.0932(5) 0.040(3) Uani 1 1 d .
H8A H 0.0742 0.5944 -0.0928 0.047 Uiso 1 1 calc R
H8B H 0.1469 0.5699 -0.1329 0.047 Uiso 1 1 calc R
H9A H 0.337(6) 0.174(8) 0.104(5) 0.03(3) Uiso 1 1 d .
C9 C 0.3599(9) 0.1459(12) 0.0698(7) 0.054(4) Uani 1 1 d .
H9B H 0.3514 0.0610 0.0659 0.07(4) Uiso 1 1 calc R
H9C H 0.4205 0.1612 0.0788 0.10(6) Uiso 1 1 calc R
C10 C 0.3729(7) 0.1657(8) -0.0690(6) 0.035(3) Uani 1 1 d .
C11 C 0.3876(7) 0.0361(9) -0.0650(6) 0.049(3) Uani 1 1 d .
H11A H 0.4230 0.0137 -0.0959 0.074 Uiso 1 1 calc R
H11B H 0.3342 -0.0044 -0.0766 0.074 Uiso 1 1 calc R
H11C H 0.4152 0.0152 -0.0198 0.074 Uiso 1 1 calc R
C12 C 0.3224(7) 0.2025(10) -0.1381(5) 0.040(3) Uani 1 1 d .
H12A H 0.3104 0.2856 -0.1378 0.060 Uiso 1 1 calc R
H12B H 0.2700 0.1591 -0.1479 0.060 Uiso 1 1 calc R
H12C H 0.3549 0.1859 -0.1720 0.060 Uiso 1 1 calc R
C13 C 0.4560(6) 0.2263(9) -0.0555(6) 0.040(3) Uani 1 1 d .
H13A H 0.4863 0.2064 -0.0109 0.060 Uiso 1 1 calc R
H13B H 0.4473 0.3103 -0.0586 0.060 Uiso 1 1 calc R
H13C H 0.4883 0.2017 -0.0882 0.060 Uiso 1 1 calc R
C14 C 0.1362(7) 0.6084(9) 0.0416(6) 0.043(3) Uani 1 1 d .
H14A H 0.1708 0.6347 0.0834 0.064 Uiso 1 1 calc R
H14B H 0.1058 0.5384 0.0494 0.064 Uiso 1 1 calc R
H14C H 0.0965 0.6693 0.0235 0.064 Uiso 1 1 calc R
C15 C 0.2451(8) 0.7194(10) -0.0351(6) 0.047(3) Uani 1 1 d .
C16 C 0.3013(7) 0.7014(9) -0.0842(6) 0.043(3) Uani 1 1 d .
H16A H 0.2692 0.6676 -0.1250 0.065 Uiso 1 1 calc R
H16B H 0.3468 0.6488 -0.0651 0.065 Uiso 1 1 calc R
H16C H 0.3245 0.7760 -0.0942 0.065 Uiso 1 1 calc R
C17 C 0.1730(7) 0.8020(10) -0.0613(7) 0.056(4) Uani 1 1 d .
H17A H 0.1952 0.8772 -0.0714 0.084 Uiso 1 1 calc R
H17B H 0.1391 0.8121 -0.0276 0.084 Uiso 1 1 calc R
H17C H 0.1387 0.7695 -0.1016 0.084 Uiso 1 1 calc R
C18 C 0.2983(8) 0.7703(10) 0.0279(6) 0.053(3) Uani 1 1 d .
H18A H 0.3468 0.7207 0.0430 0.079 Uiso 1 1 calc R
H18B H 0.2652 0.7747 0.0625 0.079 Uiso 1 1 calc R
H18C H 0.3168 0.8482 0.0186 0.079 Uiso 1 1 calc R
C19 C 0.2456(6) 0.4339(9) 0.1942(5) 0.029(3) Uani 1 1 d .
C20 C 0.2813(7) 0.5451(10) 0.1994(5) 0.041(3) Uani 1 1 d .
C21 C 0.2517(8) 0.6327(10) 0.2342(6) 0.045(3) Uani 1 1 d .
H21 H 0.2777 0.7067 0.2378 0.054 Uiso 1 1 calc R
C22 C 0.1847(7) 0.6132(11) 0.2637(5) 0.043(3) Uani 1 1 d .
H22 H 0.1640 0.6742 0.2868 0.051 Uiso 1 1 calc R
C23 C 0.1475(7) 0.5065(11) 0.2599(5) 0.038(3) Uani 1 1 d .
H23 H 0.1016 0.4933 0.2807 0.046 Uiso 1 1 calc R
C24 C 0.1771(6) 0.4177(10) 0.2256(5) 0.031(3) Uani 1 1 d .
C25 C 0.3501(7) 0.5692(9) 0.1632(5) 0.040(3) Uani 1 1 d .
H25A H 0.3947 0.6135 0.1923 0.048 Uiso 1 1 calc R
H25B H 0.3285 0.6170 0.1236 0.048 Uiso 1 1 calc R
C26 C 0.1411(7) 0.2978(9) 0.2231(5) 0.039(3) Uani 1 1 d .
H26A H 0.0801 0.3025 0.2193 0.047 Uiso 1 1 calc R
H26B H 0.1649 0.2557 0.2645 0.047 Uiso 1 1 calc R
C27 C 0.4062(7) 0.4570(10) 0.0554(5) 0.042(3) Uani 1 1 d .
H27A H 0.4502 0.4067 0.0441 0.02(2) Uiso 1 1 calc R
H27B H 0.4191 0.5390 0.0477 0.08(4) Uiso 1 1 calc R
C28 C 0.4958(8) 0.4168(12) 0.1950(6) 0.053(4) Uani 1 1 d .
C29 C 0.5548(7) 0.5090(14) 0.1796(6) 0.073(5) Uani 1 1 d .
H29A H 0.5319 0.5859 0.1854 0.109 Uiso 1 1 calc R
H29B H 0.5617 0.5003 0.1337 0.109 Uiso 1 1 calc R
H29C H 0.6089 0.5006 0.2097 0.109 Uiso 1 1 calc R
C30 C 0.4856(8) 0.4230(14) 0.2673(6) 0.078(5) Uani 1 1 d .
H30A H 0.4358 0.3799 0.2722 0.116 Uiso 1 1 calc R
H30B H 0.4801 0.5041 0.2798 0.116 Uiso 1 1 calc R
H30C H 0.5346 0.3888 0.2961 0.116 Uiso 1 1 calc R
C31 C 0.5300(7) 0.2972(13) 0.1823(6) 0.067(4) Uani 1 1 d .
H31A H 0.5856 0.2875 0.2100 0.100 Uiso 1 1 calc R
H31B H 0.5333 0.2906 0.1355 0.100 Uiso 1 1 calc R
H31C H 0.4929 0.2370 0.1934 0.100 Uiso 1 1 calc R
C32 C 0.0736(6) 0.2527(10) 0.0876(5) 0.041(3) Uani 1 1 d .
H32A H 0.0815 0.2201 0.0454 0.061 Uiso 1 1 calc R
H32B H 0.0668 0.3368 0.0833 0.061 Uiso 1 1 calc R
H32C H 0.0238 0.2187 0.0994 0.061 Uiso 1 1 calc R
C33 C 0.1519(7) 0.0632(10) 0.1726(6) 0.045(3) Uani 1 1 d .
C34 C 0.2251(8) 0.0307(11) 0.2258(7) 0.076(5) Uani 1 1 d .
H34A H 0.2275 0.0818 0.2641 0.115 Uiso 1 1 calc R
H34B H 0.2764 0.0389 0.2087 0.115 Uiso 1 1 calc R
H34C H 0.2193 -0.0498 0.2392 0.115 Uiso 1 1 calc R
C35 C 0.0717(8) 0.0449(11) 0.1988(6) 0.060(4) Uani 1 1 d .
H35A H 0.0664 -0.0371 0.2096 0.090 Uiso 1 1 calc R
H35B H 0.0237 0.0684 0.1649 0.090 Uiso 1 1 calc R
H35C H 0.0737 0.0918 0.2388 0.090 Uiso 1 1 calc R
C36 C 0.1496(8) -0.0091(10) 0.1102(6) 0.055(4) Uani 1 1 d .
H36A H 0.1389 -0.0903 0.1195 0.083 Uiso 1 1 calc R
H36B H 0.2032 -0.0029 0.0964 0.083 Uiso 1 1 calc R
H36C H 0.1053 0.0195 0.0746 0.083 Uiso 1 1 calc R

loop_
_atom_site_aniso_label
_atom_site_aniso_U_11
_atom_site_aniso_U_22
_atom_site_aniso_U_33
_atom_site_aniso_U_23
_atom_site_aniso_U_13
_atom_site_aniso_U_12
Ir1 0.0245(2) 0.0197(2) 0.0355(3) -0.0045(2) 0.00839(19) -0.0020(2)
Ir2 0.0200(2) 0.0271(3) 0.0368(3) 0.0022(2) 0.00136(19) -0.0049(2)
P1 0.0240(16) 0.0259(16) 0.0426(18) -0.0026(14) 0.0061(13) -0.0005(13)
P2 0.0397(19) 0.0263(17) 0.0391(18) -0.0062(14) 0.0047(14) -0.0001(14)
P3 0.0302(17) 0.0378(18) 0.0324(17) -0.0040(14) 0.0072(14) -0.0127(14)
P4 0.0233(16) 0.0348(18) 0.0426(18) -0.0018(15) 0.0047(14) -0.0074(14)
C1 0.025(6) 0.027(6) 0.033(6) -0.008(5) 0.009(5) -0.003(5)
C2 0.028(7) 0.027(6) 0.038(7) -0.013(5) 0.013(5) 0.005(5)
C3 0.030(7) 0.038(7) 0.055(8) -0.019(7) 0.021(6) -0.007(6)
C4 0.031(7) 0.050(8) 0.032(7) -0.014(6) 0.005(5) -0.011(6)
C5 0.034(7) 0.040(8) 0.034(7) -0.009(6) 0.009(5) 0.002(6)
C6 0.025(6) 0.023(6) 0.057(8) -0.020(6) 0.013(6) 0.000(5)
C7 0.033(7) 0.017(5) 0.052(7) 0.006(5) 0.021(6) -0.003(5)
C8 0.038(7) 0.041(7) 0.034(7) -0.014(6) -0.005(5) 0.001(6)
C9 0.067(11) 0.039(8) 0.056(10) 0.011(7) 0.011(8) -0.016(7)
C10 0.047(7) 0.011(6) 0.055(8) 0.001(5) 0.027(6) 0.001(5)
C11 0.047(8) 0.039(7) 0.066(9) -0.007(7) 0.022(7) 0.010(6)
C12 0.040(7) 0.051(8) 0.032(7) -0.008(6) 0.012(5) 0.004(6)
C13 0.037(7) 0.035(7) 0.052(8) -0.010(6) 0.017(6) 0.001(6)
C14 0.041(7) 0.036(7) 0.059(8) -0.013(6) 0.028(6) 0.008(6)
C15 0.065(9) 0.033(7) 0.046(8) -0.001(6) 0.015(7) 0.003(7)
C16 0.046(8) 0.028(7) 0.060(8) 0.004(6) 0.019(6) 0.002(6)
C17 0.051(8) 0.027(7) 0.091(10) -0.002(7) 0.015(7) 0.003(6)
C18 0.055(9) 0.047(8) 0.054(8) -0.004(7) 0.006(7) -0.014(7)
C19 0.029(6) 0.039(7) 0.019(6) -0.006(5) 0.002(5) -0.005(5)
C20 0.045(8) 0.048(8) 0.031(7) 0.002(6) 0.012(6) -0.009(6)
C21 0.056(9) 0.034(7) 0.043(8) -0.007(6) 0.005(7) -0.005(6)
C22 0.039(8) 0.045(8) 0.041(7) -0.016(6) 0.000(6) 0.012(6)
C23 0.036(7) 0.060(9) 0.019(6) -0.003(6) 0.005(5) 0.009(7)
C24 0.016(6) 0.043(7) 0.029(6) -0.003(6) -0.004(5) -0.006(5)
C25 0.060(8) 0.029(7) 0.032(7) -0.014(5) 0.011(6) -0.016(6)
C26 0.042(7) 0.041(7) 0.038(7) 0.003(6) 0.016(6) -0.012(6)
C27 0.058(8) 0.030(7) 0.042(7) 0.010(6) 0.018(6) 0.000(6)
C28 0.048(8) 0.077(10) 0.033(7) 0.000(7) 0.005(6) -0.026(8)
C29 0.043(8) 0.130(14) 0.044(8) 0.010(9) 0.005(7) -0.027(9)
C30 0.049(9) 0.143(15) 0.039(8) 0.002(9) 0.006(7) -0.040(9)
C31 0.027(7) 0.102(12) 0.065(9) 0.034(9) -0.006(6) -0.005(8)
C32 0.025(7) 0.043(7) 0.054(8) -0.003(6) 0.009(6) -0.002(6)
C33 0.034(7) 0.043(8) 0.061(9) 0.009(7) 0.011(6) -0.009(6)
C34 0.061(10) 0.057(10) 0.104(12) 0.038(9) -0.003(9) -0.004(8)
C35 0.062(9) 0.064(9) 0.059(9) -0.010(7) 0.022(7) -0.012(8)
C36 0.060(9) 0.037(7) 0.079(10) -0.003(7) 0.037(7) -0.018(7)

loop_
_atom_type_symbol
_atom_type_description
_atom_type_scat_dispersion_real
_atom_type_scat_dispersion_imag
_atom_type_scat_source
C C 0.0033 0.0016 'International Tables Vol C Tables 4.2.6.8 and 6.1.1.4'
H H 0.0000 0.0000 'International Tables Vol C Tables 4.2.6.8 and 6.1.1.4'
P P 0.1023 0.0942 'International Tables Vol C Tables 4.2.6.8 and 6.1.1.4'
Ir Ir -1.4442 7.9887 'International Tables Vol C Tables 4.2.6.8 and 6.1.1.4'

loop_
_geom_angle_atom_site_label_1
_geom_angle_atom_site_label_2
_geom_angle_atom_site_label_3
_geom_angle
C1 Ir1 P1 81.7(3)
C1 Ir1 P2 80.7(3)
P1 Ir1 P2 162.42(10)
C1 Ir1 C27 173.6(4)
P1 Ir1 C27 93.1(3)
P2 Ir1 C27 104.4(3)
C1 Ir1 Ir2 107.3(3)
P1 Ir1 Ir2 74.32(7)
P2 Ir1 Ir2 111.64(8)
C27 Ir1 Ir2 74.6(3)
C1 Ir1 H1A 84(3)
P1 Ir1 H1A 92(3)
P2 Ir1 H1A 86(3)
C27 Ir1 H1A 93(3)
Ir2 Ir1 H1A 160(3)
C1 Ir1 H1B 85(4)
P1 Ir1 H1B 87(4)
P2 Ir1 H1B 92(4)
C27 Ir1 H1B 99(4)
Ir2 Ir1 H1B 28(4)
H1A Ir1 H1B 169(5)
C19 Ir2 P3 83.8(3)
C19 Ir2 P4 82.1(3)
P3 Ir2 P4 165.74(11)
C19 Ir2 Ir1 107.5(3)
P3 Ir2 Ir1 69.75(7)
P4 Ir2 Ir1 112.35(8)
C19 Ir2 H1B 95(3)
P3 Ir2 H1B 86(3)
P4 Ir2 H1B 93(3)
Ir1 Ir2 H1B 23(3)
C19 Ir2 H2A 80(3)
P3 Ir2 H2A 93(3)
P4 Ir2 H2A 87(3)
Ir1 Ir2 H2A 159(3)
H1B Ir2 H2A 175(4)
C19 Ir2 H9A 168(3)
P3 Ir2 H9A 96(3)
P4 Ir2 H9A 98(3)
Ir1 Ir2 H9A 83(3)
H1B Ir2 H9A 97(4)
H2A Ir2 H9A 88(4)
C7 P1 C9 104.7(6)
C7 P1 C10 104.6(5)
C9 P1 C10 104.4(6)
C7 P1 Ir1 103.6(3)
C9 P1 Ir1 117.1(5)
C10 P1 Ir1 120.7(3)
C8 P2 C14 101.0(5)
C8 P2 C15 102.8(5)
C14 P2 C15 103.8(5)
C8 P2 Ir1 102.7(4)
C14 P2 Ir1 116.5(4)
C15 P2 Ir1 126.3(4)
C27 P3 C25 105.7(5)
C27 P3 C28 110.7(5)
C25 P3 C28 104.9(6)
C27 P3 Ir2 110.8(4)
C25 P3 Ir2 101.4(4)
C28 P3 Ir2 121.6(4)
C26 P4 C32 102.1(5)
C26 P4 C33 104.4(5)
C32 P4 C33 104.7(5)
C26 P4 Ir2 101.6(4)
C32 P4 Ir2 115.1(4)
C33 P4 Ir2 125.9(4)
C6 C1 C2 115.2(9)
C6 C1 Ir1 122.9(7)
C2 C1 Ir1 121.9(8)
C3 C2 C1 121.0(10)
C3 C2 C7 121.4(10)
C1 C2 C7 117.6(9)
C4 C3 C2 122.0(11)
C4 C3 H3 119.0
C2 C3 H3 119.0
C5 C4 C3 118.4(10)
C5 C4 H4 120.8
C3 C4 H4 120.8
C4 C5 C6 121.2(11)
C4 C5 H5 119.4
C6 C5 H5 119.4
C5 C6 C1 122.2(10)
C5 C6 C8 121.3(10)
C1 C6 C8 116.4(9)
C2 C7 P1 109.8(7)
C2 C7 H7A 109.7
P1 C7 H7A 109.7
C2 C7 H7B 109.7
P1 C7 H7B 109.7
H7A C7 H7B 108.2
C6 C8 P2 108.3(8)
C6 C8 H8A 110.0
P2 C8 H8A 110.0
C6 C8 H8B 110.0
P2 C8 H8B 110.0
H8A C8 H8B 108.4
H9A C9 P1 110(6)
H9A C9 H9A 0(10)
P1 C9 H9A 110(6)
H9A C9 H9B 109.6
P1 C9 H9B 109.6
H9A C9 H9B 109.6
H9A C9 H9C 109.6
P1 C9 H9C 109.6
H9A C9 H9C 109.6
H9B C9 H9C 108.1
C13 C10 C11 108.7(9)
C13 C10 C12 109.7(9)
C11 C10 C12 111.7(9)
C13 C10 P1 109.2(7)
C11 C10 P1 111.9(7)
C12 C10 P1 105.6(7)
C10 C11 H11A 109.5
C10 C11 H11B 109.5
H11A C11 H11B 109.5
C10 C11 H11C 109.5
H11A C11 H11C 109.5
H11B C11 H11C 109.5
C10 C12 H12A 109.5
C10 C12 H12B 109.5
H12A C12 H12B 109.5
C10 C12 H12C 109.5
H12A C12 H12C 109.5
H12B C12 H12C 109.5
C10 C13 H13A 109.5
C10 C13 H13B 109.5
H13A C13 H13B 109.5
C10 C13 H13C 109.5
H13A C13 H13C 109.5
H13B C13 H13C 109.5
P2 C14 H14A 109.5
P2 C14 H14B 109.5
H14A C14 H14B 109.5
P2 C14 H14C 109.5
H14A C14 H14C 109.5
H14B C14 H14C 109.5
C16 C15 C18 107.5(10)
C16 C15 C17 112.4(10)
C18 C15 C17 109.2(10)
C16 C15 P2 107.7(8)
C18 C15 P2 110.7(8)
C17 C15 P2 109.4(8)
C15 C16 H16A 109.5
C15 C16 H16B 109.5
H16A C16 H16B 109.5
C15 C16 H16C 109.5
H16A C16 H16C 109.5
H16B C16 H16C 109.5
C15 C17 H17A 109.5
C15 C17 H17B 109.5
H17A C17 H17B 109.5
C15 C17 H17C 109.5
H17A C17 H17C 109.5
H17B C17 H17C 109.5
C15 C18 H18A 109.5
C15 C18 H18B 109.5
H18A C18 H18B 109.5
C15 C18 H18C 109.5
H18A C18 H18C 109.5
H18B C18 H18C 109.5
C20 C19 C24 116.2(10)
C20 C19 Ir2 121.2(8)
C24 C19 Ir2 122.5(8)
C21 C20 C19 121.5(11)
C21 C20 C25 120.0(10)
C19 C20 C25 118.4(10)
C22 C21 C20 120.2(11)
C22 C21 H21 119.9
C20 C21 H21 119.9
C23 C22 C21 120.6(11)
C23 C22 H22 119.7
C21 C22 H22 119.7
C22 C23 C24 119.7(10)
C22 C23 H23 120.2
C24 C23 H23 120.2
C23 C24 C19 121.8(10)
C23 C24 C26 121.5(10)
C19 C24 C26 116.7(9)
C20 C25 P3 110.7(8)
C20 C25 H25A 109.5
P3 C25 H25A 109.5
C20 C25 H25B 109.5
P3 C25 H25B 109.5
H25A C25 H25B 108.1
C24 C26 P4 109.8(7)
C24 C26 H26A 109.7
P4 C26 H26A 109.7
C24 C26 H26B 109.7
P4 C26 H26B 109.7
H26A C26 H26B 108.2
P3 C27 Ir1 100.2(5)
P3 C27 H27A 111.7
Ir1 C27 H27A 111.7
P3 C27 H27B 111.7
Ir1 C27 H27B 111.7
H27A C27 H27B 109.5
C29 C28 C30 111.7(10)
C29 C28 C31 109.0(11)
C30 C28 C31 108.8(11)
C29 C28 P3 109.2(9)
C30 C28 P3 110.4(9)
C31 C28 P3 107.5(8)
C28 C29 H29A 109.5
C28 C29 H29B 109.5
H29A C29 H29B 109.5
C28 C29 H29C 109.5
H29A C29 H29C 109.5
H29B C29 H29C 109.5
C28 C30 H30A 109.5
C28 C30 H30B 109.5
H30A C30 H30B 109.5
C28 C30 H30C 109.5
H30A C30 H30C 109.5
H30B C30 H30C 109.5
C28 C31 H31A 109.5
C28 C31 H31B 109.5
H31A C31 H31B 109.5
C28 C31 H31C 109.5
H31A C31 H31C 109.5
H31B C31 H31C 109.5
P4 C32 H32A 109.5
P4 C32 H32B 109.5
H32A C32 H32B 109.5
P4 C32 H32C 109.5
H32A C32 H32C 109.5
H32B C32 H32C 109.5
C34 C33 C36 111.0(11)
C34 C33 C35 109.1(11)
C36 C33 C35 110.1(9)
C34 C33 P4 107.2(8)
C36 C33 P4 108.9(8)
C35 C33 P4 110.5(9)
C33 C34 H34A 109.5
C33 C34 H34B 109.5
H34A C34 H34B 109.5
C33 C34 H34C 109.5
H34A C34 H34C 109.5
H34B C34 H34C 109.5
C33 C35 H35A 109.5
C33 C35 H35B 109.5
H35A C35 H35B 109.5
C33 C35 H35C 109.5
H35A C35 H35C 109.5
H35B C35 H35C 109.5
C33 C36 H36A 109.5
C33 C36 H36B 109.5
H36A C36 H36B 109.5
C33 C36 H36C 109.5
H36A C36 H36C 109.5
H36B C36 H36C 109.5

loop_
_geom_bond_atom_site_label_1
_geom_bond_atom_site_label_2
_geom_bond_distance
Ir1 C1 2.061(10)
Ir1 P1 2.268(3)
Ir1 P2 2.291(3)
Ir1 C27 2.318(11)
Ir1 Ir2 3.1117(7)
Ir1 H1A 1.58(2)
Ir1 H1B 1.54(10)
Ir2 C19 2.033(10)
Ir2 P3 2.282(3)
Ir2 P4 2.305(3)
Ir2 H1B 1.90(10)
Ir2 H2A 1.57(2)
Ir2 H9A 1.96(10)
P1 C7 1.826(10)
P1 C9 1.829(13)
P1 C10 1.864(11)
P2 C8 1.831(10)
P2 C14 1.841(10)
P2 C15 1.856(12)
P3 C27 1.773(11)
P3 C25 1.837(11)
P3 C28 1.863(12)
P4 C26 1.819(11)
P4 C32 1.828(10)
P4 C33 1.876(11)
C1 C6 1.416(14)
C1 C2 1.421(14)
C2 C3 1.385(14)
C2 C7 1.488(13)
C3 C4 1.379(14)
C3 H3 0.9500
C4 C5 1.366(14)
C4 H4 0.9500
C5 C6 1.385(14)
C5 H5 0.9500
C6 C8 1.508(14)
C7 H7A 0.9900
C7 H7B 0.9900
C8 H8A 0.9900
C8 H8B 0.9900
C9 H9A 0.93(9)
C9 H9A 0.93(9)
C9 H9B 0.9900
C9 H9C 0.9900
C10 C13 1.508(14)
C10 C11 1.514(14)
C10 C12 1.556(14)
C11 H11A 0.9800
C11 H11B 0.9800
C11 H11C 0.9800
C12 H12A 0.9800
C12 H12B 0.9800
C12 H12C 0.9800
C13 H13A 0.9800
C13 H13B 0.9800
C13 H13C 0.9800
C14 H14A 0.9800
C14 H14B 0.9800
C14 H14C 0.9800
C15 C16 1.515(15)
C15 C18 1.527(15)
C15 C17 1.531(15)
C16 H16A 0.9800
C16 H16B 0.9800
C16 H16C 0.9800
C17 H17A 0.9800
C17 H17B 0.9800
C17 H17C 0.9800
C18 H18A 0.9800
C18 H18B 0.9800
C18 H18C 0.9800
C19 C20 1.407(14)
C19 C24 1.418(14)
C20 C21 1.383(15)
C20 C25 1.499(15)
C21 C22 1.379(15)
C21 H21 0.9500
C22 C23 1.370(15)
C22 H22 0.9500
C23 C24 1.387(14)
C23 H23 0.9500
C24 C26 1.502(14)
C25 H25A 0.9900
C25 H25B 0.9900
C26 H26A 0.9900
C26 H26B 0.9900
C27 H27A 0.9900
C27 H27B 0.9900
C28 C29 1.515(16)
C28 C30 1.532(15)
C28 C31 1.533(17)
C29 H29A 0.9800
C29 H29B 0.9800
C29 H29C 0.9800
C30 H30A 0.9800
C30 H30B 0.9800
C30 H30C 0.9800
C31 H31A 0.9800
C31 H31B 0.9800
C31 H31C 0.9800
C32 H32A 0.9800
C32 H32B 0.9800
C32 H32C 0.9800
C33 C34 1.501(16)
C33 C36 1.527(15)
C33 C35 1.535(15)
C34 H34A 0.9800
C34 H34B 0.9800
C34 H34C 0.9800
C35 H35A 0.9800
C35 H35B 0.9800
C35 H35C 0.9800
C36 H36A 0.9800
C36 H36B 0.9800
C36 H36C 0.9800

loop_
_geom_torsion_atom_site_label_1
_geom_torsion_atom_site_label_2
_geom_torsion_atom_site_label_3
_geom_torsion_atom_site_label_4
_geom_torsion
C1 Ir1 Ir2 C19 -97.5(4)
P1 Ir1 Ir2 C19 -173.3(3)
P2 Ir1 Ir2 C19 -10.8(3)
C27 Ir1 Ir2 C19 88.8(4)
C1 Ir1 Ir2 P3 -173.8(3)
P1 Ir1 Ir2 P3 110.34(11)
P2 Ir1 Ir2 P3 -87.13(12)
C27 Ir1 Ir2 P3 12.5(3)
C1 Ir1 Ir2 P4 -9.0(3)
P1 Ir1 Ir2 P4 -84.80(11)
P2 Ir1 Ir2 P4 77.72(11)
C27 Ir1 Ir2 P4 177.4(3)
C1 Ir1 P1 C7 -18.4(5)
P2 Ir1 P1 C7 -20.2(5)
C27 Ir1 P1 C7 165.3(5)
Ir2 Ir1 P1 C7 92.3(4)
C1 Ir1 P1 C9 -133.1(6)
P2 Ir1 P1 C9 -134.8(6)
C27 Ir1 P1 C9 50.6(6)
Ir2 Ir1 P1 C9 -22.4(5)
C1 Ir1 P1 C10 98.0(5)
P2 Ir1 P1 C10 96.3(5)
C27 Ir1 P1 C10 -78.3(5)
Ir2 Ir1 P1 C10 -151.3(4)
C1 Ir1 P2 C8 -22.4(5)
P1 Ir1 P2 C8 -20.6(6)
C27 Ir1 P2 C8 153.8(5)
Ir2 Ir1 P2 C8 -127.4(4)
C1 Ir1 P2 C14 86.9(5)
P1 Ir1 P2 C14 88.6(5)
C27 Ir1 P2 C14 -97.0(5)
Ir2 Ir1 P2 C14 -18.2(4)
C1 Ir1 P2 C15 -138.9(6)
P1 Ir1 P2 C15 -137.1(5)
C27 Ir1 P2 C15 37.3(6)
Ir2 Ir1 P2 C15 116.1(5)
C19 Ir2 P3 C27 -128.2(5)
P4 Ir2 P3 C27 -118.1(6)
Ir1 Ir2 P3 C27 -17.0(4)
C19 Ir2 P3 C25 -16.4(5)
P4 Ir2 P3 C25 -6.4(6)
Ir1 Ir2 P3 C25 94.8(4)
C19 Ir2 P3 C28 99.2(6)
P4 Ir2 P3 C28 109.3(6)
Ir1 Ir2 P3 C28 -149.5(5)
C19 Ir2 P4 C26 -19.2(5)
P3 Ir2 P4 C26 -29.3(6)
Ir1 Ir2 P4 C26 -125.0(4)
C19 Ir2 P4 C32 90.2(5)
P3 Ir2 P4 C32 80.1(6)
Ir1 Ir2 P4 C32 -15.6(4)
C19 Ir2 P4 C33 -136.7(6)
P3 Ir2 P4 C33 -146.8(6)
Ir1 Ir2 P4 C33 117.6(5)
P1 Ir1 C1 C6 -165.9(9)
P2 Ir1 C1 C6 13.6(8)
C27 Ir1 C1 C6 -130(3)
Ir2 Ir1 C1 C6 123.5(8)
P1 Ir1 C1 C2 13.3(8)
P2 Ir1 C1 C2 -167.2(9)
C27 Ir1 C1 C2 49(4)
Ir2 Ir1 C1 C2 -57.3(9)
C6 C1 C2 C3 -1.7(15)
Ir1 C1 C2 C3 179.1(7)
C6 C1 C2 C7 178.7(9)
Ir1 C1 C2 C7 -0.5(13)
C1 C2 C3 C4 -1.4(16)
C7 C2 C3 C4 178.2(10)
C2 C3 C4 C5 3.5(16)
C3 C4 C5 C6 -2.5(16)
C4 C5 C6 C1 -0.7(17)
C4 C5 C6 C8 177.0(10)
C2 C1 C6 C5 2.7(15)
Ir1 C1 C6 C5 -178.0(8)
C2 C1 C6 C8 -175.0(9)
Ir1 C1 C6 C8 4.2(14)
C3 C2 C7 P1 163.8(8)
C1 C2 C7 P1 -16.6(12)
C9 P1 C7 C2 146.9(8)
C10 P1 C7 C2 -103.6(8)
Ir1 P1 C7 C2 23.6(8)
C5 C6 C8 P2 157.7(9)
C1 C6 C8 P2 -24.5(12)
C14 P2 C8 C6 -89.8(8)
C15 P2 C8 C6 163.1(8)
Ir1 P2 C8 C6 30.8(8)
C7 P1 C9 H9A -78(7)
C10 P1 C9 H9A 172(7)
Ir1 P1 C9 H9A 36(7)
C7 P1 C10 C13 176.9(7)
C9 P1 C10 C13 -73.4(8)
Ir1 P1 C10 C13 61.0(8)
C7 P1 C10 C11 -62.8(9)
C9 P1 C10 C11 47.0(10)
Ir1 P1 C10 C11 -178.6(7)
C7 P1 C10 C12 58.9(8)
C9 P1 C10 C12 168.7(7)
Ir1 P1 C10 C12 -56.9(8)
C8 P2 C15 C16 -75.1(9)
C14 P2 C15 C16 -179.9(8)
Ir1 P2 C15 C16 41.4(10)
C8 P2 C15 C18 167.7(8)
C14 P2 C15 C18 62.9(10)
Ir1 P2 C15 C18 -75.8(9)
C8 P2 C15 C17 47.4(9)
C14 P2 C15 C17 -57.5(9)
Ir1 P2 C15 C17 163.8(6)
P3 Ir2 C19 C20 11.5(8)
P4 Ir2 C19 C20 -166.0(9)
Ir1 Ir2 C19 C20 -55.0(9)
P3 Ir2 C19 C24 -172.3(8)
P4 Ir2 C19 C24 10.2(8)
Ir1 Ir2 C19 C24 121.2(8)
C24 C19 C20 C21 0.9(16)
Ir2 C19 C20 C21 177.3(8)
C24 C19 C20 C25 -175.9(9)
Ir2 C19 C20 C25 0.5(14)
C19 C20 C21 C22 -1.3(18)
C25 C20 C21 C22 175.4(10)
C20 C21 C22 C23 1.2(17)
C21 C22 C23 C24 -0.6(16)
C22 C23 C24 C19 0.1(15)
C22 C23 C24 C26 176.9(10)
C20 C19 C24 C23 -0.3(15)
Ir2 C19 C24 C23 -176.6(7)
C20 C19 C24 C26 -177.2(9)
Ir2 C19 C24 C26 6.4(13)
C21 C20 C25 P3 167.1(9)
C19 C20 C25 P3 -16.0(13)
C27 P3 C25 C20 136.9(8)
C28 P3 C25 C20 -106.1(8)
Ir2 P3 C25 C20 21.3(8)
C23 C24 C26 P4 159.0(8)
C19 C24 C26 P4 -24.1(12)
C32 P4 C26 C24 -91.3(8)
C33 P4 C26 C24 159.9(8)
Ir2 P4 C26 C24 27.8(8)
C25 P3 C27 Ir1 -87.1(5)
C28 P3 C27 Ir1 159.8(5)
Ir2 P3 C27 Ir1 21.9(5)
C1 Ir1 C27 P3 -123(3)
P1 Ir1 C27 P3 -88.2(5)
P2 Ir1 C27 P3 93.5(5)
Ir2 Ir1 C27 P3 -15.4(4)
C27 P3 C28 C29 44.5(11)
C25 P3 C28 C29 -69.1(10)
Ir2 P3 C28 C29 177.1(7)
C27 P3 C28 C30 167.8(9)
C25 P3 C28 C30 54.2(11)
Ir2 P3 C28 C30 -59.7(11)
C27 P3 C28 C31 -73.7(9)
C25 P3 C28 C31 172.8(8)
Ir2 P3 C28 C31 58.9(9)
C26 P4 C33 C34 -73.2(10)
C32 P4 C33 C34 179.9(9)
Ir2 P4 C33 C34 43.0(11)
C26 P4 C33 C36 166.7(8)
C32 P4 C33 C36 59.8(9)
Ir2 P4 C33 C36 -77.1(9)
C26 P4 C33 C35 45.6(10)
C32 P4 C33 C35 -61.3(9)
Ir2 P4 C33 C35 161.8(6)
